data_7012660
loop_
_publ_author_name
'Eade, Gillian F.'
'Fanwick, Phillip E.'
'Rothwell, Ian P.'

_publ_section_title
;
 The isolation and structure of titanium bromide compounds containing
 2,6-diphenylphenoxide ligation; terminal and bridging ligand effects
 on Ti--Ti interactions
;
_journal_issue 6
_journal_name_full 'Dalton Transactions'
_journal_page_first 1061
_journal_paper_doi 10.1039/b212909d
_journal_year 2003
_chemical_formula_sum 'C75.5 H56 Br2 O4 Ti2'
_chemical_formula_weight 1282.90
_chemical_name_systematic ' ?'
_space_group_IT_number 2
_symmetry_cell_setting triclinic
_symmetry_space_group_name_Hall '-P 1'
_symmetry_space_group_name_H-M 'P -1'
_atom_type_scat_source 'International Tables for Crystallography (Vol C)'
_audit_creation_date 6-01-03
_audit_creation_method from_MolEN_and_SHELXL
_audit_update_record
; 
?
;
_cell_angle_alpha 115.1707(11)
_cell_angle_beta 92.5252(13)
_cell_angle_gamma 115.7050(14)
_cell_formula_units_Z 2
_cell_length_a 14.6298(3)
_cell_length_b 15.9823(4)
_cell_length_c 16.0980(5)
_cell_measurement_reflns_used 30900
_cell_measurement_temperature 150
_cell_measurement_theta_max 27
_cell_measurement_theta_min 5
_cell_volume 2946.47(15)
_computing_cell_refinement DENZO/SCALEPACK_(Otwinowski,_1996)
_computing_data_collection Collect_(Nonius,_1998)
_computing_data_reduction DENZO/SCALEPACK_(Otwinowski,_1996)
_computing_molecular_graphics
;
ORTEP (Johnson, 1976)
PLUTON (Spek, 1991)
;
_computing_publication_material CIF_VAX_MolEN_(Fair,_1990)
_computing_structure_refinement SHELX97_(Sheldrick,_1997)
_computing_structure_solution PATTY_(DIRDIF99,_Beurskins,_1999)
_diffrn_ambient_temperature 150
_diffrn_measured_fraction_theta_max 0.9820
_diffrn_measurement_device_type Nonius_KappaCCD
_diffrn_measurement_method \w
_diffrn_radiation_type MO-K\a
_diffrn_radiation_wavelength 0.71073
_diffrn_reflns_av_R_equivalents 0.081
_diffrn_reflns_limit_h_max 19
_diffrn_reflns_limit_h_min 0
_diffrn_reflns_limit_k_max 18
_diffrn_reflns_limit_k_min -20
_diffrn_reflns_limit_l_max 21
_diffrn_reflns_limit_l_min -21
_diffrn_reflns_number 30900
_diffrn_reflns_theta_max 27.85
_diffrn_reflns_theta_min 5.00
_exptl_absorpt_coefficient_mu 1.662
_exptl_absorpt_correction_T_max 0.6881
_exptl_absorpt_correction_T_min 0.1977
_exptl_absorpt_correction_type refined_empirical_(Otwinowski_&_Minor,_1996
_exptl_crystal_colour dark
_exptl_crystal_density_diffrn 1.45
_exptl_crystal_description plate
_exptl_crystal_F_000 1316
_exptl_crystal_size_max 0.43
_exptl_crystal_size_mid 0.40
_exptl_crystal_size_min 0.22
_refine_diff_density_max 1.00
_refine_diff_density_min -1.43
_refine_ls_d_res_high 0.77
_refine_ls_extinction_method none
_refine_ls_goodness_of_fit_ref 0.960
_refine_ls_hydrogen_treatment H_atoms_riding
_refine_ls_matrix_type full
_refine_ls_number_parameters 766
_refine_ls_number_reflns 13201
_refine_ls_number_restraints 0
_refine_ls_R_factor_gt 0.055
_refine_ls_shift/su_max 0.001
_refine_ls_structure_factor_coef Fsqd
_refine_ls_weighting_details '1/[\s^2^(Fo^2^)+(0.0963P)^2^+0.0000P] where P3D(Fo^2^+2Fc^2^)/3  '
_refine_ls_weighting_scheme calc
_refine_ls_wR_factor_ref 0.139
_reflns_number_gt 9734
_reflns_number_total 13666
_reflns_threshold_expression >2.0\s(I)
_cod_data_source_file b212909d.txt
_cod_data_source_block GE1P15
_cod_depositor_comments
;
The following automatic conversions were performed:
'_refine_ls_weighting_scheme' value 'calc ' changed to 'calc' according to
'/home/saulius/struct/CIF-dictionaries/cif_core.dic' dictionary named
'cif_core.dic' version 2.4.1 from 2010-06-29.

'_geom_angle_publ_flag'
value 'YES' changed to 'yes' according to
'/home/saulius/struct/CIF-dictionaries/cif_core.dic' dictionary named
'cif_core.dic' version 2.4.1 from 2010-06-29 (168
times).

'_geom_bond_publ_flag' value 'YES' changed to 'yes' according to
'/home/saulius/struct/CIF-dictionaries/cif_core.dic' dictionary named
'cif_core.dic' version 2.4.1 from 2010-06-29 (109 times).

Automatic conversion script
Id: cif_fix_enum 1527 2010-12-29 10:47:43Z saulius 
;
_cod_original_cell_volume 2946.5(3)
_cod_original_formula_sum 'C75.50 H56 Br2 O4 Ti2'
_cod_database_code 7012660

loop_
_symmetry_equiv_pos_as_xyz
'x, y, z'
'-x, -y, -z'

loop_
_atom_site_label
_atom_site_type_symbol
_atom_site_fract_x
_atom_site_fract_y
_atom_site_fract_z
_atom_site_U_iso_or_equiv
_atom_site_adp_type
_atom_site_occupancy
_atom_site_symmetry_multiplicity
_atom_site_calc_flag
_atom_site_refinement_flags
_atom_site_disorder_assembly
_atom_site_disorder_group
Br(1) Br 0.13030(3) 0.49035(3) 0.30731(2) 0.02662(11) Uani 1 1 d . . .
Br(2) Br 0.37097(3) 0.50624(3) 0.19118(2) 0.02527(11) Uani 1 1 d . . .
Ti(1) Ti 0.31457(5) 0.51980(5) 0.33975(4) 0.02099(15) Uani 1 1 d . . .
Ti(2) Ti 0.18406(5) 0.47043(5) 0.15652(4) 0.02203(16) Uani 1 1 d . . .
O(1) O 0.11065(18) 0.32556(19) 0.08485(17) 0.0242(5) Uani 1 1 d . . .
O(2) O 0.29198(19) 0.39153(19) 0.32628(17) 0.0234(5) Uani 1 1 d . . .
O(3) O 0.38613(19) 0.6646(2) 0.41690(17) 0.0257(6) Uani 1 1 d . . .
O(4) O 0.2138(2) 0.5971(2) 0.16274(17) 0.0263(6) Uani 1 1 d . . .
C(11) C 0.3181(3) 0.3192(3) 0.3236(2) 0.0227(8) Uani 1 1 d . . .
C(12) C 0.2417(3) 0.2250(3) 0.3195(2) 0.0276(8) Uani 1 1 d . . .
C(13) C 0.2723(3) 0.1514(3) 0.3135(3) 0.0360(10) Uani 1 1 d . . .
C(14) C 0.3725(3) 0.1690(3) 0.3126(3) 0.0409(11) Uani 1 1 d . . .
C(15) C 0.4462(3) 0.2616(3) 0.3179(3) 0.0346(10) Uani 1 1 d . . .
C(16) C 0.4232(3) 0.3405(3) 0.3247(2) 0.0256(8) Uani 1 1 d . . .
C(21) C 0.0238(3) 0.2265(3) 0.0331(2) 0.0252(8) Uani 1 1 d . . .
C(22) C -0.0773(3) 0.2159(3) 0.0333(3) 0.0275(8) Uani 1 1 d . . .
C(23) C -0.1656(3) 0.1143(3) -0.0144(3) 0.0330(9) Uani 1 1 d . . .
C(24) C -0.1556(3) 0.0245(3) -0.0645(3) 0.0373(10) Uani 1 1 d . . .
C(25) C -0.0564(3) 0.0367(3) -0.0676(3) 0.0308(9) Uani 1 1 d . . .
C(26) C 0.0348(3) 0.1368(3) -0.0198(3) 0.0268(8) Uani 1 1 d . . .
C(31) C 0.4048(3) 0.7566(3) 0.4941(2) 0.0249(8) Uani 1 1 d . . .
C(32) C 0.4834(3) 0.8546(3) 0.5066(3) 0.0317(9) Uani 1 1 d . . .
C(33) C 0.4966(4) 0.9478(3) 0.5834(3) 0.0390(11) Uani 1 1 d . . .
C(34) C 0.4340(4) 0.9441(4) 0.6451(3) 0.0444(12) Uani 1 1 d . . .
C(35) C 0.3604(4) 0.8473(4) 0.6337(3) 0.0385(10) Uani 1 1 d . . .
C(36) C 0.3444(3) 0.7511(3) 0.5593(3) 0.0312(9) Uani 1 1 d . . .
C(41) C 0.2583(3) 0.6730(3) 0.1380(3) 0.0279(8) Uani 1 1 d . . .
C(42) C 0.3089(3) 0.6577(3) 0.0643(3) 0.0307(9) Uani 1 1 d . . .
C(43) C 0.3622(3) 0.7416(3) 0.0460(3) 0.0369(10) Uani 1 1 d . . .
C(44) C 0.3638(4) 0.8364(4) 0.0959(4) 0.0470(12) Uani 1 1 d . . .
C(45) C 0.3089(4) 0.8486(4) 0.1640(3) 0.0442(11) Uani 1 1 d . . .
C(46) C 0.2546(3) 0.7682(3) 0.1860(3) 0.0342(9) Uani 1 1 d . . .
C(121) C 0.1324(3) 0.2025(3) 0.3238(3) 0.0317(9) Uani 1 1 d . . .
C(122) C 0.0728(3) 0.2236(3) 0.2728(3) 0.0351(9) Uani 1 1 d . . .
C(123) C -0.0282(4) 0.2015(4) 0.2783(4) 0.0483(12) Uani 1 1 d . . .
C(124) C -0.0727(4) 0.1568(4) 0.3332(4) 0.0545(14) Uani 1 1 d . . .
C(125) C -0.0168(4) 0.1348(4) 0.3821(3) 0.0542(14) Uani 1 1 d . . .
C(126) C 0.0851(4) 0.1581(4) 0.3787(3) 0.0454(11) Uani 1 1 d . . .
C(161) C 0.5057(3) 0.4417(3) 0.3341(2) 0.0258(8) Uani 1 1 d . . .
C(162) C 0.5712(3) 0.4428(4) 0.2735(3) 0.0345(10) Uani 1 1 d . . .
C(163) C 0.6481(3) 0.5368(4) 0.2825(3) 0.0413(11) Uani 1 1 d . . .
C(164) C 0.6641(4) 0.6341(4) 0.3529(4) 0.0456(12) Uani 1 1 d . . .
C(165) C 0.6011(3) 0.6354(3) 0.4156(3) 0.0372(10) Uani 1 1 d . . .
C(166) C 0.5240(3) 0.5412(3) 0.4066(3) 0.0268(8) Uani 1 1 d . . .
C(221) C -0.0886(3) 0.3116(3) 0.0856(3) 0.0298(9) Uani 1 1 d . . .
C(222) C -0.0360(3) 0.4011(3) 0.0748(3) 0.0336(9) Uani 1 1 d . . .
C(223) C -0.0428(4) 0.4924(4) 0.1276(3) 0.0463(12) Uani 1 1 d . . .
C(224) C -0.1065(4) 0.4931(4) 0.1889(3) 0.0521(15) Uani 1 1 d . . .
C(225) C -0.1629(4) 0.4038(4) 0.1962(3) 0.0454(12) Uani 1 1 d . . .
C(226) C -0.1536(3) 0.3136(4) 0.1466(3) 0.0386(10) Uani 1 1 d . . .
C(261) C 0.1398(3) 0.1476(3) -0.0273(3) 0.0263(8) Uani 1 1 d . . .
C(262) C 0.1495(3) 0.0845(3) -0.1152(3) 0.0336(9) Uani 1 1 d . . .
C(263) C 0.2457(3) 0.0928(4) -0.1252(3) 0.0393(10) Uani 1 1 d . . .
C(264) C 0.3351(3) 0.1651(3) -0.0486(3) 0.0397(10) Uani 1 1 d . . .
C(265) C 0.3267(3) 0.2271(3) 0.0393(3) 0.0381(10) Uani 1 1 d . . .
C(266) C 0.2307(3) 0.2174(3) 0.0503(3) 0.0300(9) Uani 1 1 d . . .
C(321) C 0.2699(3) 0.6481(3) 0.5533(2) 0.0279(8) Uani 1 1 d . . .
C(322) C 0.1729(3) 0.6284(4) 0.5737(3) 0.0422(11) Uani 1 1 d . . .
C(323) C 0.1064(4) 0.5330(4) 0.5708(3) 0.0473(12) Uani 1 1 d . . .
C(324) C 0.1322(4) 0.4550(4) 0.5461(3) 0.0455(12) Uani 1 1 d . . .
C(325) C 0.2269(3) 0.4714(3) 0.5266(3) 0.0352(10) Uani 1 1 d . . .
C(326) C 0.2951(3) 0.5665(3) 0.5311(2) 0.0285(8) Uani 1 1 d . . .
C(361) C 0.5552(3) 0.8608(3) 0.4446(3) 0.0353(9) Uani 1 1 d . . .
C(362) C 0.5196(4) 0.8022(3) 0.3444(3) 0.0374(10) Uani 1 1 d . . .
C(363) C 0.5893(4) 0.8093(4) 0.2901(3) 0.0460(12) Uani 1 1 d . . .
C(364) C 0.6978(4) 0.8761(4) 0.3337(4) 0.0547(13) Uani 1 1 d . . .
C(365) C 0.7346(4) 0.9344(4) 0.4319(4) 0.0553(13) Uani 1 1 d . . .
C(366) C 0.6647(4) 0.9273(3) 0.4872(3) 0.0460(12) Uani 1 1 d . . .
C(421) C 0.3045(3) 0.5539(3) 0.0060(3) 0.0287(8) Uani 1 1 d . . .
C(422) C 0.2100(3) 0.4570(3) -0.0281(3) 0.0292(8) Uani 1 1 d . . .
C(423) C 0.2035(4) 0.3594(4) -0.0838(3) 0.0377(10) Uani 1 1 d . . .
C(424) C 0.2922(4) 0.3567(4) -0.1079(3) 0.0482(12) Uani 1 1 d . . .
C(425) C 0.3849(4) 0.4506(4) -0.0777(3) 0.0428(11) Uani 1 1 d . . .
C(426) C 0.3919(3) 0.5484(4) -0.0209(3) 0.0339(9) Uani 1 1 d . . .
C(461) C 0.1881(3) 0.7805(3) 0.2530(3) 0.0356(10) Uani 1 1 d . . .
C(462) C 0.1178(4) 0.8133(4) 0.2397(3) 0.0478(12) Uani 1 1 d . . .
C(463) C 0.0507(5) 0.8213(5) 0.2972(4) 0.0650(17) Uani 1 1 d . . .
C(464) C 0.0539(5) 0.7955(5) 0.3699(4) 0.0667(17) Uani 1 1 d . . .
C(465) C 0.1247(5) 0.7656(4) 0.3850(3) 0.0588(14) Uani 1 1 d . . .
C(466) C 0.1912(4) 0.7568(3) 0.3271(3) 0.0442(11) Uani 1 1 d . . .
C(901) C 0.4290(5) 0.0165(5) 0.9886(5) 0.0565(14) Uani 1 1 d . . .
C(902) C 0.4328(5) 0.8667(6) 0.8563(5) 0.0754(18) Uani 1 1 d . . .
C(903) C 0.4682(9) 0.0929(9) 0.0781(8) 0.050(2) Uani 0.50 1 d P . .
C(904) C 0.3867(9) 0.9402(9) 0.8984(9) 0.057(3) Uani 0.50 1 d P . .
C(905) C 0.4743(9) 0.9470(9) 0.9493(8) 0.054(3) Uani 0.50 1 d P . .
H(13) H 0.2228 0.0881 0.3101 0.043 Uiso 1 1 calc R . .
H(14) H 0.3901 0.1183 0.3083 0.049 Uiso 1 1 calc R . .
H(15) H 0.5140 0.2728 0.3169 0.042 Uiso 1 1 calc R . .
H(23) H -0.2323 0.1061 -0.0129 0.040 Uiso 1 1 calc R . .
H(24) H -0.2153 -0.0432 -0.0958 0.045 Uiso 1 1 calc R . .
H(25) H -0.0505 -0.0235 -0.1024 0.037 Uiso 1 1 calc R . .
H(33) H 0.5486 1.0137 0.5933 0.047 Uiso 1 1 calc R . .
H(34) H 0.4416 1.0070 0.6940 0.053 Uiso 1 1 calc R . .
H(35) H 0.3201 0.8457 0.6766 0.046 Uiso 1 1 calc R . .
H(43) H 0.3974 0.7330 -0.0011 0.044 Uiso 1 1 calc R . .
H(44) H 0.4016 0.8924 0.0842 0.056 Uiso 1 1 calc R . .
H(45) H 0.3082 0.9123 0.1959 0.053 Uiso 1 1 calc R . .
H(122) H 0.1019 0.2529 0.2349 0.042 Uiso 1 1 calc R . .
H(123) H -0.0664 0.2167 0.2448 0.058 Uiso 1 1 calc R . .
H(124) H -0.1408 0.1419 0.3368 0.065 Uiso 1 1 calc R . .
H(125) H -0.0475 0.1036 0.4183 0.065 Uiso 1 1 calc R . .
H(126) H 0.1226 0.1437 0.4138 0.054 Uiso 1 1 calc R . .
H(162) H 0.5623 0.3784 0.2261 0.041 Uiso 1 1 calc R . .
H(163) H 0.6903 0.5352 0.2409 0.050 Uiso 1 1 calc R . .
H(164) H 0.7159 0.6976 0.3582 0.055 Uiso 1 1 calc R . .
H(165) H 0.6114 0.7002 0.4636 0.045 Uiso 1 1 calc R . .
H(166) H 0.4830 0.5431 0.4492 0.032 Uiso 1 1 calc R . .
H(222) H 0.0043 0.3999 0.0317 0.040 Uiso 1 1 calc R . .
H(223) H -0.0048 0.5527 0.1217 0.056 Uiso 1 1 calc R . .
H(224) H -0.1108 0.5541 0.2249 0.062 Uiso 1 1 calc R . .
H(225) H -0.2083 0.4032 0.2348 0.054 Uiso 1 1 calc R . .
H(226) H -0.1908 0.2543 0.1541 0.046 Uiso 1 1 calc R . .
H(262) H 0.0900 0.0363 -0.1677 0.040 Uiso 1 1 calc R . .
H(263) H 0.2504 0.0495 -0.1838 0.047 Uiso 1 1 calc R . .
H(264) H 0.4004 0.1722 -0.0557 0.048 Uiso 1 1 calc R . .
H(265) H 0.3867 0.2758 0.0912 0.046 Uiso 1 1 calc R . .
H(266) H 0.2261 0.2578 0.1102 0.036 Uiso 1 1 calc R . .
H(322) H 0.1529 0.6798 0.5893 0.051 Uiso 1 1 calc R . .
H(323) H 0.0430 0.5221 0.5860 0.057 Uiso 1 1 calc R . .
H(324) H 0.0856 0.3905 0.5425 0.055 Uiso 1 1 calc R . .
H(325) H 0.2450 0.4185 0.5104 0.042 Uiso 1 1 calc R . .
H(326) H 0.3598 0.5774 0.5191 0.034 Uiso 1 1 calc R . .
H(362) H 0.4475 0.7578 0.3143 0.045 Uiso 1 1 calc R . .
H(363) H 0.5640 0.7693 0.2238 0.055 Uiso 1 1 calc R . .
H(364) H 0.7449 0.8811 0.2967 0.066 Uiso 1 1 calc R . .
H(365) H 0.8068 0.9789 0.4613 0.066 Uiso 1 1 calc R . .
H(366) H 0.6906 0.9672 0.5535 0.055 Uiso 1 1 calc R . .
H(422) H 0.1499 0.4582 -0.0128 0.035 Uiso 1 1 calc R . .
H(423) H 0.1400 0.2962 -0.1048 0.045 Uiso 1 1 calc R . .
H(424) H 0.2891 0.2916 -0.1443 0.058 Uiso 1 1 calc R . .
H(425) H 0.4438 0.4487 -0.0955 0.051 Uiso 1 1 calc R . .
H(426) H 0.4557 0.6110 -0.0004 0.041 Uiso 1 1 calc R . .
H(462) H 0.1156 0.8303 0.1914 0.057 Uiso 1 1 calc R . .
H(463) H 0.0040 0.8436 0.2876 0.078 Uiso 1 1 calc R . .
H(464) H 0.0080 0.7986 0.4077 0.080 Uiso 1 1 calc R . .
H(465) H 0.1284 0.7511 0.4348 0.071 Uiso 1 1 calc R . .
H(466) H 0.2380 0.7350 0.3374 0.053 Uiso 1 1 calc R . .

loop_
_atom_site_aniso_label
_atom_site_aniso_U_11
_atom_site_aniso_U_22
_atom_site_aniso_U_33
_atom_site_aniso_U_12
_atom_site_aniso_U_13
_atom_site_aniso_U_23
Br(1) 0.0247(2) 0.0307(2) 0.02401(19) 0.01309(17) 0.00605(15) 0.01397(16)
Br(2) 0.02395(19) 0.0246(2) 0.02241(18) 0.00859(16) 0.00456(14) 0.01161(15)
Ti(1) 0.0219(3) 0.0167(3) 0.0200(3) 0.0067(3) 0.0025(2) 0.0089(3)
Ti(2) 0.0240(3) 0.0175(3) 0.0201(3) 0.0076(3) 0.0025(3) 0.0088(3)
O(1) 0.0198(12) 0.0202(13) 0.0250(12) 0.0054(10) 0.0033(10) 0.0101(10)
O(2) 0.0244(13) 0.0193(13) 0.0252(12) 0.0093(11) 0.0064(10) 0.0116(10)
O(3) 0.0264(13) 0.0237(14) 0.0221(12) 0.0122(11) 0.0063(10) 0.0077(10)
O(4) 0.0299(14) 0.0235(14) 0.0268(13) 0.0121(11) 0.0079(11) 0.0148(11)
C(11) 0.0286(19) 0.0201(18) 0.0139(15) 0.0114(15) 0.0014(14) 0.0052(13)
C(12) 0.032(2) 0.023(2) 0.0210(17) 0.0108(17) 0.0002(15) 0.0091(15)
C(13) 0.042(2) 0.020(2) 0.034(2) 0.0075(18) -0.0038(18) 0.0125(17)
C(14) 0.041(2) 0.025(2) 0.040(2) 0.0150(19) -0.0091(19) 0.0058(19)
C(15) 0.035(2) 0.028(2) 0.030(2) 0.0183(19) -0.0038(17) 0.0046(17)
C(16) 0.0269(19) 0.0235(19) 0.0189(16) 0.0116(16) 0.0012(14) 0.0059(14)
C(21) 0.0269(19) 0.0209(19) 0.0202(16) 0.0076(16) 0.0024(14) 0.0090(15)
C(22) 0.0275(19) 0.028(2) 0.0266(18) 0.0131(17) 0.0077(15) 0.0144(16)
C(23) 0.0251(19) 0.026(2) 0.035(2) 0.0049(17) 0.0040(16) 0.0130(17)
C(24) 0.029(2) 0.023(2) 0.040(2) 0.0031(17) -0.0001(18) 0.0121(18)
C(25) 0.031(2) 0.0166(19) 0.0296(19) 0.0063(16) 0.0020(16) 0.0058(16)
C(26) 0.030(2) 0.025(2) 0.0232(17) 0.0112(17) 0.0064(15) 0.0124(16)
C(31) 0.031(2) 0.0200(19) 0.0214(17) 0.0158(16) 0.0022(15) 0.0062(14)
C(32) 0.038(2) 0.026(2) 0.0272(19) 0.0143(18) 0.0018(17) 0.0123(17)
C(33) 0.056(3) 0.019(2) 0.033(2) 0.018(2) 0.003(2) 0.0084(17)
C(34) 0.073(3) 0.031(2) 0.029(2) 0.032(2) 0.009(2) 0.0078(18)
C(35) 0.052(3) 0.044(3) 0.027(2) 0.034(2) 0.0116(19) 0.0133(19)
C(36) 0.035(2) 0.036(2) 0.0266(19) 0.0249(19) 0.0080(16) 0.0117(17)
C(41) 0.0240(19) 0.027(2) 0.0289(19) 0.0064(16) 0.0014(15) 0.0173(16)
C(42) 0.0271(19) 0.030(2) 0.034(2) 0.0117(17) 0.0016(16) 0.0189(18)
C(43) 0.028(2) 0.038(2) 0.048(2) 0.0102(19) 0.0115(18) 0.031(2)
C(44) 0.039(3) 0.041(3) 0.063(3) 0.011(2) 0.011(2) 0.038(3)
C(45) 0.046(3) 0.026(2) 0.048(3) 0.012(2) 0.000(2) 0.015(2)
C(46) 0.030(2) 0.030(2) 0.036(2) 0.0114(18) -0.0021(17) 0.0159(18)
C(121) 0.033(2) 0.021(2) 0.0245(18) 0.0042(17) 0.0077(16) 0.0077(16)
C(122) 0.034(2) 0.027(2) 0.037(2) 0.0131(18) 0.0084(18) 0.0116(18)
C(123) 0.033(2) 0.032(2) 0.064(3) 0.012(2) 0.011(2) 0.014(2)
C(124) 0.037(3) 0.031(3) 0.066(3) 0.008(2) 0.023(2) 0.008(2)
C(125) 0.053(3) 0.036(3) 0.039(2) 0.002(2) 0.024(2) 0.011(2)
C(126) 0.052(3) 0.034(3) 0.034(2) 0.008(2) 0.013(2) 0.018(2)
C(161) 0.0222(18) 0.031(2) 0.0201(17) 0.0139(16) 0.0014(14) 0.0099(15)
C(162) 0.027(2) 0.047(3) 0.0247(19) 0.021(2) 0.0032(16) 0.0112(18)
C(163) 0.034(2) 0.058(3) 0.042(2) 0.023(2) 0.0133(19) 0.033(2)
C(164) 0.035(2) 0.043(3) 0.061(3) 0.009(2) 0.005(2) 0.039(3)
C(165) 0.037(2) 0.031(2) 0.040(2) 0.016(2) 0.0024(19) 0.0169(19)
C(166) 0.0267(19) 0.025(2) 0.0255(18) 0.0131(16) 0.0014(15) 0.0104(16)
C(221) 0.0212(18) 0.036(2) 0.0224(18) 0.0123(17) -0.0003(14) 0.0098(16)
C(222) 0.025(2) 0.032(2) 0.039(2) 0.0131(18) -0.0016(17) 0.0157(18)
C(223) 0.036(2) 0.040(3) 0.053(3) 0.018(2) -0.006(2) 0.017(2)
C(224) 0.058(3) 0.046(3) 0.037(2) 0.037(3) -0.008(2) -0.001(2)
C(225) 0.047(3) 0.055(3) 0.029(2) 0.034(3) 0.0027(19) 0.009(2)
C(226) 0.033(2) 0.046(3) 0.033(2) 0.022(2) 0.0070(18) 0.016(2)
C(261) 0.0275(19) 0.025(2) 0.0250(18) 0.0121(16) 0.0048(15) 0.0126(15)
C(262) 0.034(2) 0.031(2) 0.0260(19) 0.0144(18) 0.0057(16) 0.0082(17)
C(263) 0.044(2) 0.038(3) 0.036(2) 0.025(2) 0.0139(19) 0.0135(19)
C(264) 0.031(2) 0.036(2) 0.058(3) 0.020(2) 0.016(2) 0.025(2)
C(265) 0.031(2) 0.030(2) 0.045(2) 0.0150(19) 0.0009(18) 0.0136(19)
C(266) 0.032(2) 0.024(2) 0.0289(19) 0.0126(17) 0.0047(16) 0.0104(16)
C(321) 0.0269(19) 0.033(2) 0.0192(17) 0.0151(17) 0.0026(14) 0.0092(15)
C(322) 0.042(2) 0.071(3) 0.0233(19) 0.037(3) 0.0157(18) 0.022(2)
C(323) 0.029(2) 0.072(4) 0.037(2) 0.019(2) 0.0151(19) 0.031(2)
C(324) 0.041(3) 0.049(3) 0.029(2) 0.006(2) 0.0061(19) 0.024(2)
C(325) 0.037(2) 0.037(2) 0.0221(18) 0.0102(19) 0.0034(16) 0.0150(18)
C(326) 0.0272(19) 0.036(2) 0.0189(17) 0.0135(17) 0.0030(15) 0.0129(16)
C(361) 0.046(2) 0.025(2) 0.035(2) 0.0162(19) 0.0089(19) 0.0175(18)
C(362) 0.048(3) 0.030(2) 0.037(2) 0.017(2) 0.0107(19) 0.0218(19)
C(363) 0.069(3) 0.027(2) 0.035(2) 0.017(2) 0.016(2) 0.0167(19)
C(364) 0.061(3) 0.041(3) 0.056(3) 0.017(3) 0.027(3) 0.027(3)
C(365) 0.044(3) 0.038(3) 0.059(3) 0.005(2) 0.012(2) 0.021(2)
C(366) 0.045(3) 0.025(2) 0.042(2) 0.001(2) 0.001(2) 0.013(2)
C(421) 0.031(2) 0.039(2) 0.0291(19) 0.0192(18) 0.0105(16) 0.0252(18)
C(422) 0.029(2) 0.035(2) 0.0290(19) 0.0168(18) 0.0113(16) 0.0189(17)
C(423) 0.048(3) 0.043(3) 0.028(2) 0.024(2) 0.0129(19) 0.0209(19)
C(424) 0.066(3) 0.061(3) 0.031(2) 0.042(3) 0.019(2) 0.022(2)
C(425) 0.050(3) 0.065(3) 0.039(2) 0.040(3) 0.023(2) 0.034(2)
C(426) 0.031(2) 0.044(3) 0.032(2) 0.018(2) 0.0110(17) 0.0242(19)
C(461) 0.041(2) 0.021(2) 0.030(2) 0.0109(18) 0.0020(18) 0.0061(17)
C(462) 0.058(3) 0.040(3) 0.035(2) 0.027(2) 0.004(2) 0.008(2)
C(463) 0.069(4) 0.071(4) 0.047(3) 0.049(3) 0.010(3) 0.010(3)
C(464) 0.070(4) 0.064(4) 0.041(3) 0.034(3) 0.020(3) 0.004(3)
C(465) 0.079(4) 0.050(3) 0.032(2) 0.028(3) 0.019(2) 0.012(2)
C(466) 0.058(3) 0.030(2) 0.033(2) 0.021(2) 0.006(2) 0.0097(19)
C(901) 0.067(4) 0.069(4) 0.081(4) 0.045(3) 0.049(3) 0.061(4)
C(902) 0.086(5) 0.095(5) 0.079(4) 0.054(4) 0.043(4) 0.059(4)
C(903) 0.065(7) 0.053(6) 0.061(6) 0.038(6) 0.040(5) 0.042(5)
C(904) 0.060(7) 0.060(7) 0.088(8) 0.036(6) 0.037(6) 0.060(7)
C(905) 0.072(7) 0.057(7) 0.066(7) 0.037(6) 0.045(6) 0.051(6)

loop_
_geom_angle_atom_site_label_1
_geom_angle_atom_site_label_2
_geom_angle_atom_site_label_3
_geom_angle
_geom_angle_publ_flag
Ti(1) Br(1) Ti(2) 74.04(2) yes
Ti(1) Br(2) Ti(2) 73.97(2) yes
O(3) Ti(1) O(2) 145.61(11) yes
O(3) Ti(1) Br(1) 98.84(8) yes
O(2) Ti(1) Br(1) 102.82(8) yes
O(3) Ti(1) Br(2) 100.08(9) yes
O(2) Ti(1) Br(2) 99.19(8) yes
Br(1) Ti(1) Br(2) 106.05(2) yes
O(3) Ti(1) Ti(2) 107.38(8) yes
O(2) Ti(1) Ti(2) 106.98(8) yes
Br(1) Ti(1) Ti(2) 53.016(19) yes
Br(2) Ti(1) Ti(2) 53.066(18) yes
O(1) Ti(2) O(4) 146.26(11) yes
O(1) Ti(2) Br(1) 98.96(9) yes
O(4) Ti(2) Br(1) 102.14(8) yes
O(1) Ti(2) Br(2) 101.29(8) yes
O(4) Ti(2) Br(2) 97.89(8) yes
Br(1) Ti(2) Br(2) 105.87(2) yes
O(1) Ti(2) Ti(1) 105.44(8) yes
O(4) Ti(2) Ti(1) 108.27(8) yes
Br(1) Ti(2) Ti(1) 52.941(18) yes
Br(2) Ti(2) Ti(1) 52.961(19) yes
C(21) O(1) Ti(2) 156.8(2) yes
C(11) O(2) Ti(1) 156.8(2) yes
C(31) O(3) Ti(1) 153.3(3) yes
C(41) O(4) Ti(2) 153.1(3) yes
O(2) C(11) C(12) 119.9(3) yes
O(2) C(11) C(16) 118.8(3) yes
C(12) C(11) C(16) 121.3(3) yes
C(13) C(12) C(11) 117.3(4) yes
C(13) C(12) C(121) 119.7(4) yes
C(11) C(12) C(121) 123.0(3) yes
C(14) C(13) C(12) 122.5(4) yes
C(15) C(14) C(13) 119.5(4) yes
C(14) C(15) C(16) 122.1(4) yes
C(15) C(16) C(11) 117.2(4) yes
C(15) C(16) C(161) 121.0(3) yes
C(11) C(16) C(161) 121.8(3) yes
O(1) C(21) C(26) 120.5(3) yes
O(1) C(21) C(22) 118.7(3) yes
C(26) C(21) C(22) 120.8(3) yes
C(23) C(22) C(21) 118.7(3) yes
C(23) C(22) C(221) 120.7(3) yes
C(21) C(22) C(221) 120.6(3) yes
C(22) C(23) C(24) 120.9(4) yes
C(25) C(24) C(23) 119.6(4) yes
C(24) C(25) C(26) 121.7(4) yes
C(25) C(26) C(21) 118.1(3) yes
C(25) C(26) C(261) 120.4(3) yes
C(21) C(26) C(261) 121.5(3) yes
O(3) C(31) C(32) 119.2(4) yes
O(3) C(31) C(36) 119.2(4) yes
C(32) C(31) C(36) 121.6(3) yes
C(33) C(32) C(31) 117.9(4) yes
C(33) C(32) C(361) 120.2(4) yes
C(31) C(32) C(361) 121.8(3) yes
C(34) C(33) C(32) 121.3(4) yes
C(35) C(34) C(33) 119.7(4) yes
C(34) C(35) C(36) 121.8(4) yes
C(35) C(36) C(31) 117.4(4) yes
C(35) C(36) C(321) 120.4(4) yes
C(31) C(36) C(321) 122.1(3) yes
O(4) C(41) C(46) 119.7(4) yes
O(4) C(41) C(42) 120.2(4) yes
C(46) C(41) C(42) 120.1(4) yes
C(43) C(42) C(41) 118.7(4) yes
C(43) C(42) C(421) 120.1(4) yes
C(41) C(42) C(421) 121.1(4) yes
C(44) C(43) C(42) 121.3(4) yes
C(43) C(44) C(45) 119.7(5) yes
C(44) C(45) C(46) 121.8(4) yes
C(45) C(46) C(41) 118.1(4) yes
C(45) C(46) C(461) 120.1(4) yes
C(41) C(46) C(461) 121.6(4) yes
C(126) C(121) C(122) 117.3(4) yes
C(126) C(121) C(12) 120.3(4) yes
C(122) C(121) C(12) 122.4(4) yes
C(123) C(122) C(121) 120.8(5) yes
C(124) C(123) C(122) 120.2(5) yes
C(125) C(124) C(123) 119.9(5) yes
C(124) C(125) C(126) 120.7(5) yes
C(125) C(126) C(121) 121.1(5) yes
C(162) C(161) C(166) 117.3(4) yes
C(162) C(161) C(16) 121.3(3) yes
C(166) C(161) C(16) 121.3(3) yes
C(163) C(162) C(161) 121.3(4) yes
C(162) C(163) C(164) 120.9(4) yes
C(163) C(164) C(165) 119.0(4) yes
C(166) C(165) C(164) 120.1(4) yes
C(165) C(166) C(161) 121.3(4) yes
C(222) C(221) C(226) 118.0(4) yes
C(222) C(221) C(22) 121.4(4) yes
C(226) C(221) C(22) 120.6(4) yes
C(221) C(222) C(223) 121.1(5) yes
C(224) C(223) C(222) 119.8(5) yes
C(225) C(224) C(223) 119.6(4) yes
C(224) C(225) C(226) 121.0(5) yes
C(225) C(226) C(221) 120.3(5) yes
C(266) C(261) C(262) 117.6(4) yes
C(266) C(261) C(26) 123.0(3) yes
C(262) C(261) C(26) 119.4(3) yes
C(263) C(262) C(261) 121.2(4) yes
C(264) C(263) C(262) 120.2(4) yes
C(263) C(264) C(265) 119.4(4) yes
C(266) C(265) C(264) 120.7(4) yes
C(265) C(266) C(261) 120.9(4) yes
C(322) C(321) C(326) 116.2(4) yes
C(322) C(321) C(36) 121.9(4) yes
C(326) C(321) C(36) 121.8(4) yes
C(323) C(322) C(321) 120.8(4) yes
C(324) C(323) C(322) 121.1(4) yes
C(323) C(324) C(325) 120.0(5) yes
C(324) C(325) C(326) 119.8(4) yes
C(325) C(326) C(321) 122.1(4) yes
C(362) C(361) C(366) 117.6(4) yes
C(362) C(361) C(32) 123.3(4) yes
C(366) C(361) C(32) 119.1(4) yes
C(363) C(362) C(361) 121.2(4) yes
C(362) C(363) C(364) 120.4(4) yes
C(365) C(364) C(363) 119.4(5) yes
C(364) C(365) C(366) 120.4(5) yes
C(365) C(366) C(361) 120.9(4) yes
C(426) C(421) C(422) 117.0(4) yes
C(426) C(421) C(42) 122.0(4) yes
C(422) C(421) C(42) 121.0(4) yes
C(423) C(422) C(421) 122.0(4) yes
C(424) C(423) C(422) 119.5(5) yes
C(425) C(424) C(423) 119.6(5) yes
C(424) C(425) C(426) 121.0(4) yes
C(425) C(426) C(421) 120.9(4) yes
C(462) C(461) C(466) 118.5(5) yes
C(462) C(461) C(46) 118.9(4) yes
C(466) C(461) C(46) 122.6(4) yes
C(461) C(462) C(463) 121.2(5) yes
C(462) C(463) C(464) 119.3(5) yes
C(465) C(464) C(463) 119.8(5) yes
C(464) C(465) C(466) 120.8(5) yes
C(465) C(466) C(461) 120.3(5) yes
C(903) C(901) C(904) 177.9(8) yes
C(903) C(901) C(905) 54.5(6) yes
C(904) C(901) C(905) 127.6(7) yes
C(903) C(901) C(905) 120.6(8) yes
C(904) C(901) C(905) 61.4(7) yes
C(905) C(901) C(905) 67.0(8) yes
C(905) C(902) C(903) 52.7(6) yes
C(905) C(902) C(904) 58.7(7) yes
C(903) C(902) C(904) 110.5(8) yes
C(905) C(903) C(901) 67.0(8) yes
C(905) C(903) C(902) 60.2(7) yes
C(901) C(903) C(902) 127.2(8) yes
C(901) C(904) C(905) 64.4(7) yes
C(901) C(904) C(902) 119.2(8) yes
C(905) C(904) C(902) 54.9(6) yes
C(903) C(905) C(902) 67.1(8) yes
C(903) C(905) C(901) 58.5(7) yes
C(902) C(905) C(901) 125.6(9) yes
C(903) C(905) C(904) 132.1(12) yes
C(902) C(905) C(904) 66.4(8) yes
C(901) C(905) C(904) 164.6(10) yes
C(903) C(905) C(901) 167.1(11) yes
C(902) C(905) C(901) 120.6(9) yes
C(901) C(905) C(901) 113.0(8) yes
C(904) C(905) C(901) 54.2(7) yes
C(903) C(905) C(905) 115.7(13) yes
C(902) C(905) C(905) 170.8(11) yes
C(901) C(905) C(905) 58.0(7) yes
C(904) C(905) C(905) 108.6(11) yes
C(901) C(905) C(905) 55.0(6) yes

loop_
_geom_bond_atom_site_label_1
_geom_bond_atom_site_label_2
_geom_bond_distance
_geom_bond_publ_flag
Br(1) Ti(1) 2.5155(7) yes
Br(1) Ti(2) 2.5180(8) yes
Br(2) Ti(1) 2.5171(7) yes
Br(2) Ti(2) 2.5205(7) yes
Ti(1) O(3) 1.826(3) yes
Ti(1) O(2) 1.840(2) yes
Ti(1) Ti(2) 3.0308(8) yes
Ti(2) O(1) 1.818(2) yes
Ti(2) O(4) 1.833(3) yes
O(1) C(21) 1.362(4) yes
O(2) C(11) 1.351(4) yes
O(3) C(31) 1.359(4) yes
O(4) C(41) 1.342(5) yes
C(11) C(12) 1.403(5) yes
C(11) C(16) 1.422(5) yes
C(12) C(13) 1.401(5) yes
C(12) C(121) 1.490(6) yes
C(13) C(14) 1.368(6) yes
C(14) C(15) 1.364(6) yes
C(15) C(16) 1.403(5) yes
C(16) C(161) 1.476(5) yes
C(21) C(26) 1.407(5) yes
C(21) C(22) 1.415(5) yes
C(22) C(23) 1.388(5) yes
C(22) C(221) 1.487(5) yes
C(23) C(24) 1.392(6) yes
C(24) C(25) 1.384(6) yes
C(25) C(26) 1.394(5) yes
C(26) C(261) 1.486(5) yes
C(31) C(32) 1.402(6) yes
C(31) C(36) 1.408(6) yes
C(32) C(33) 1.395(5) yes
C(32) C(361) 1.482(6) yes
C(33) C(34) 1.383(7) yes
C(34) C(35) 1.372(7) yes
C(35) C(36) 1.396(5) yes
C(36) C(321) 1.484(6) yes
C(41) C(46) 1.410(6) yes
C(41) C(42) 1.417(6) yes
C(42) C(43) 1.393(6) yes
C(42) C(421) 1.487(6) yes
C(43) C(44) 1.370(6) yes
C(44) C(45) 1.384(7) yes
C(45) C(46) 1.390(6) yes
C(46) C(461) 1.493(6) yes
C(121) C(126) 1.388(6) yes
C(121) C(122) 1.406(6) yes
C(122) C(123) 1.378(6) yes
C(123) C(124) 1.378(8) yes
C(124) C(125) 1.358(7) yes
C(125) C(126) 1.381(7) yes
C(161) C(162) 1.397(5) yes
C(161) C(166) 1.410(5) yes
C(162) C(163) 1.371(6) yes
C(163) C(164) 1.386(7) yes
C(164) C(165) 1.396(7) yes
C(165) C(166) 1.373(6) yes
C(221) C(222) 1.391(6) yes
C(221) C(226) 1.397(6) yes
C(222) C(223) 1.393(6) yes
C(223) C(224) 1.387(7) yes
C(224) C(225) 1.363(7) yes
C(225) C(226) 1.391(6) yes
C(261) C(266) 1.398(5) yes
C(261) C(262) 1.403(5) yes
C(262) C(263) 1.379(6) yes
C(263) C(264) 1.378(6) yes
C(264) C(265) 1.388(6) yes
C(265) C(266) 1.372(6) yes
C(321) C(322) 1.402(6) yes
C(321) C(326) 1.413(5) yes
C(322) C(323) 1.386(7) yes
C(323) C(324) 1.363(7) yes
C(324) C(325) 1.371(6) yes
C(325) C(326) 1.377(6) yes
C(361) C(362) 1.403(6) yes
C(361) C(366) 1.404(6) yes
C(362) C(363) 1.370(6) yes
C(363) C(364) 1.396(7) yes
C(364) C(365) 1.376(7) yes
C(365) C(366) 1.384(7) yes
C(421) C(426) 1.394(5) yes
C(421) C(422) 1.402(5) yes
C(422) C(423) 1.385(6) yes
C(423) C(424) 1.385(6) yes
C(424) C(425) 1.372(7) yes
C(425) C(426) 1.388(6) yes
C(461) C(462) 1.387(6) yes
C(461) C(466) 1.400(6) yes
C(462) C(463) 1.387(7) yes
C(463) C(464) 1.402(8) yes
C(464) C(465) 1.365(8) yes
C(465) C(466) 1.386(7) yes
C(901) C(903) 1.311(12) yes
C(901) C(904) 1.319(13) yes
C(901) C(905) 1.415(12) yes
C(901) C(905) 1.466(11) yes
C(902) C(905) 1.366(12) yes
C(902) C(903) 1.450(12) yes
C(902) C(904) 1.531(12) yes
C(903) C(905) 1.252(13) yes
C(903) C(901) 1.311(12) yes
C(903) C(902) 1.450(12) yes
C(904) C(901) 1.319(13) yes
C(904) C(905) 1.428(15) yes
C(905) C(903) 1.252(14) yes
C(905) C(901) 1.415(12) yes
C(905) C(901) 1.466(11) yes
C(905) C(905) 1.59(2) yes
